data_9006177
loop_
_publ_author_name
'Artioli, G.'
'Geiger, C. A.'

_publ_section_title
;
 The crystal chemistry of pumpellyite: An X-ray Rietveld
 refinement and 57Fe Mossbauer study
 Note: sample HR
;
_journal_name_full 'Physics and Chemistry of Minerals'
_journal_page_first 443
_journal_page_last 453
_journal_volume 20
_journal_year 1994
_chemical_compound_source 'Hicks Ranch, California'
_chemical_formula_sum 'Al2.452 Ca2 Fe0.193 H4 Mg0.355 O14 Si3'
_chemical_name_mineral Pumpellyite-(Al)
_space_group_IT_number 12
_symmetry_space_group_name_Hall '-A 2y'
_symmetry_space_group_name_H-M 'A 1 2/m 1'
_cell_angle_alpha 90
_cell_angle_beta 97.433
_cell_angle_gamma 90
_cell_formula_units_Z 4
_cell_length_a 8.8193
_cell_length_b 5.9042
_cell_length_c 19.1138
_cell_volume 986.910
_database_code_amcsd 0007759
_exptl_crystal_density_diffrn 3.217
_cod_original_cell_volume 986.909
_cod_original_formula_sum 'Si3 Al2.452 Fe.193 Mg.355 Ca2 O14 H4'
_cod_database_code 9006177

loop_
_space_group_symop_operation_xyz
x,y,z
x,1/2+y,1/2+z
x,-y,z
x,1/2-y,1/2+z
-x,-y,-z
-x,1/2-y,1/2-z
-x,y,-z
-x,1/2+y,1/2-z

loop_
_atom_site_label
_atom_site_fract_x
_atom_site_fract_y
_atom_site_fract_z
_atom_site_occupancy
_atom_site_U_iso_or_equiv
_atom_site_type_symbol
_atom_site_attached_hydrogens
Si1 0.05380 0.00000 0.08940 1.00000 0.02100 Si 0
Si2 0.16420 0.00000 0.24850 1.00000 0.02100 Si 0
Si3 0.46900 0.00000 0.40130 1.00000 0.02100 Si 0
AlX 0.50000 0.25000 0.25000 0.51200 0.02200 Al 0
FeX 0.50000 0.25000 0.25000 0.13300 0.02200 Fe 0
MgX 0.50000 0.25000 0.25000 0.35500 0.02200 Mg 0
AlY 0.25190 0.24500 0.49590 0.97000 0.02200 Al 0
FeY 0.25190 0.24500 0.49590 0.03000 0.02200 Fe 0
Ca1 0.25110 0.50000 0.33700 1.00000 0.01500 Ca 0
Ca2 0.19040 0.50000 0.15530 1.00000 0.01400 Ca 0
O1 0.13410 0.22900 0.07110 1.00000 0.01650 O 0
O2 0.26970 0.22200 0.24480 1.00000 0.01650 O 0
O3 0.37230 0.22800 0.41980 1.00000 0.01650 O 0
O4 0.12900 0.50000 0.44350 1.00000 0.01650 O 0
O-H5 0.13000 0.00000 0.45330 1.00000 0.01650 O 1
O6 0.36600 0.50000 0.04470 1.00000 0.01650 O 0
O-H7 0.37000 0.00000 0.03440 1.00000 0.01650 O 1
O8 0.03700 0.00000 0.17710 1.00000 0.01650 O 0
O9 0.48000 0.50000 0.17930 1.00000 0.01650 O 0
O-H10 0.06300 0.00000 0.31460 1.00000 0.01650 O 1
O-H11 0.50200 0.50000 0.31750 1.00000 0.01650 O 1

loop_
_cod_changelog_entry_id
_cod_changelog_entry_author
_cod_changelog_entry_date
_cod_changelog_entry_text
1
;cod-tools version 3.8.0
Id: cif_guess_AMCSD_atom_types 9574 2023-05-10 09:00:05Z saulius
;
2023-05-10T18:50:27+03:00
;Derived atom types and hydrogen counts
from atom names that follow the AMCSD naming convention
(Wat == water, O-H == hydroxyl).
;

loop_
_cod_related_entry_id
_cod_related_entry_database
_cod_related_entry_code
1 AMCSD 0007759
